data_4038406
loop_
_publ_author_name
'Brittain, William David George'
'Cobb, Steven L.'

_publ_section_title
;
 Protecting Group Controlled Remote Regioselective Electrophilic Aromatic
 Halogenation Reactions.
;
_journal_name_full 'The Journal of organic chemistry'
_journal_paper_doi 10.1021/acs.joc.9b03322
_journal_year 2020
_chemical_formula_moiety 'C20 H13 F4 I2 N O2'
_chemical_formula_sum 'C20 H13 F4 I2 N O2'
_chemical_formula_weight 629.11
_space_group_crystal_system monoclinic
_space_group_IT_number 14
_space_group_name_Hall '-P 2ybc'
_space_group_name_H-M_alt 'P 1 21/c 1'
_atom_sites_solution_hydrogens geom
_atom_sites_solution_primary direct
_audit_creation_date 2019-06-04
_audit_creation_method
;
Olex2 1.2-beta
(compiled 2018.05.29 svn.r3508 for OlexSys, GUI svn.r5506)
;
_cell_angle_alpha 90
_cell_angle_beta 94.170(2)
_cell_angle_gamma 90
_cell_formula_units_Z 4
_cell_length_a 12.3523(3)
_cell_length_b 12.7890(3)
_cell_length_c 12.8327(3)
_cell_measurement_reflns_used 6082
_cell_measurement_temperature 120.0
_cell_measurement_theta_max 32.5080
_cell_measurement_theta_min 2.2550
_cell_volume 2021.86(8)
_computing_cell_refinement
;
CrysAlisPro, Agilent Technologies,
Version 1.171.37.35h (release 09-02-2015 CrysAlis171 .NET)
(compiled Feb  9 2015,16:26:32)
;
_computing_data_collection
;
CrysAlisPro, Agilent Technologies,
Version 1.171.37.35h (release 09-02-2015 CrysAlis171 .NET)
(compiled Feb  9 2015,16:26:32)
;
_computing_data_reduction
;
CrysAlisPro, Agilent Technologies,
Version 1.171.37.35h (release 09-02-2015 CrysAlis171 .NET)
(compiled Feb  9 2015,16:26:32)
;
_computing_molecular_graphics 'Olex2 (Dolomanov et al., 2009)'
_computing_publication_material 'Olex2 (Dolomanov et al., 2009)'
_computing_structure_refinement 'ShelXL (Sheldrick, 2015)'
_computing_structure_solution 'XS (Sheldrick, 2008)'
_diffrn_ambient_temperature 120.0
_diffrn_detector 'CCD area detector'
_diffrn_detector_area_resol_mean 16.1511
_diffrn_detector_type Sapphire3
_diffrn_measured_fraction_theta_full 0.999
_diffrn_measured_fraction_theta_max 0.999
_diffrn_measurement_details
;
#__ type_ start__ end____ width___ exp.time_
  1 omega   37.00   98.00   1.0000    7.5000
omega____ theta____ kappa____ phi______ frames
    -       28.9587   57.0000    0.0000 61

#__ type_ start__ end____ width___ exp.time_
  2 omega   30.00   86.00   1.0000    7.5000
omega____ theta____ kappa____ phi______ frames
    -       28.9587   57.0000  -60.0000 56

#__ type_ start__ end____ width___ exp.time_
  3 omega   64.00   97.00   1.0000    7.5000
omega____ theta____ kappa____ phi______ frames
    -       28.9587   77.0000 -150.0000 33

#__ type_ start__ end____ width___ exp.time_
  4 omega   12.00   90.00   1.0000    7.5000
omega____ theta____ kappa____ phi______ frames
    -       28.9587   57.0000   90.0000 78

#__ type_ start__ end____ width___ exp.time_
  5 omega   -1.00   97.00   1.0000    7.5000
omega____ theta____ kappa____ phi______ frames
    -       28.9587   77.0000  120.0000 98

#__ type_ start__ end____ width___ exp.time_
  6 omega   28.00   71.00   1.0000    7.5000
omega____ theta____ kappa____ phi______ frames
    -       28.9587 -100.0000  -30.0000 43

#__ type_ start__ end____ width___ exp.time_
  7 omega  -16.00   71.00   1.0000    7.5000
omega____ theta____ kappa____ phi______ frames
    -       28.9587 -100.0000 -150.0000 87
;
_diffrn_measurement_device '4-circle diffractometer'
_diffrn_measurement_device_type 'Xcalibur, Sapphire3'
_diffrn_measurement_method '\w scans'
_diffrn_orient_matrix_UB_11 -0.0090851000
_diffrn_orient_matrix_UB_12 0.0473006000
_diffrn_orient_matrix_UB_13 -0.0281390000
_diffrn_orient_matrix_UB_21 -0.0078383000
_diffrn_orient_matrix_UB_22 0.0266819000
_diffrn_orient_matrix_UB_23 0.0473534000
_diffrn_orient_matrix_UB_31 0.0562814000
_diffrn_orient_matrix_UB_32 0.0113597000
_diffrn_orient_matrix_UB_33 0.0061343000
_diffrn_radiation_monochromator graphite
_diffrn_radiation_probe x-ray
_diffrn_radiation_type MoK\a
_diffrn_radiation_wavelength 0.71073
_diffrn_reflns_av_R_equivalents 0.0394
_diffrn_reflns_av_unetI/netI 0.0384
_diffrn_reflns_Laue_measured_fraction_full 0.999
_diffrn_reflns_Laue_measured_fraction_max 0.999
_diffrn_reflns_limit_h_max 17
_diffrn_reflns_limit_h_min -16
_diffrn_reflns_limit_k_max 17
_diffrn_reflns_limit_k_min -17
_diffrn_reflns_limit_l_max 17
_diffrn_reflns_limit_l_min -17
_diffrn_reflns_number 20412
_diffrn_reflns_point_group_measured_fraction_full 0.999
_diffrn_reflns_point_group_measured_fraction_max 0.999
_diffrn_reflns_theta_full 25.242
_diffrn_reflns_theta_max 29.497
_diffrn_reflns_theta_min 2.295
_diffrn_source 'sealed tubeEnhance (Mo) X-ray Source'
_diffrn_source_target Mo
_diffrn_source_type 'Enhance (Mo) X-ray Source'
_exptl_absorpt_coefficient_mu 3.163
_exptl_absorpt_correction_T_max 0.784
_exptl_absorpt_correction_T_min 0.489
_exptl_absorpt_correction_type gaussian
_exptl_absorpt_process_details
;
CrysAlisPro, Agilent Technologies,
Version 1.171.37.35h (release 09-02-2015 CrysAlis171 .NET)
(compiled Feb  9 2015,16:26:32)
Numerical absorption correction based on gaussian integration over
			a multifaceted crystal model
Empirical absorption correction using spherical harmonics,
 implemented in SCALE3 ABSPACK scaling algorithm.
;
_exptl_crystal_colour 'clear colourless'
_exptl_crystal_colour_lustre clear
_exptl_crystal_colour_primary colourless
_exptl_crystal_density_diffrn 2.067
_exptl_crystal_description prism
_exptl_crystal_F_000 1192
_exptl_crystal_size_max 0.38
_exptl_crystal_size_mid 0.17
_exptl_crystal_size_min 0.15
_refine_diff_density_max 0.813
_refine_diff_density_min -0.895
_refine_diff_density_rms 0.122
_refine_ls_extinction_method none
_refine_ls_goodness_of_fit_ref 1.024
_refine_ls_hydrogen_treatment constr
_refine_ls_matrix_type full
_refine_ls_number_parameters 264
_refine_ls_number_reflns 5635
_refine_ls_number_restraints 0
_refine_ls_restrained_S_all 1.024
_refine_ls_R_factor_all 0.0426
_refine_ls_R_factor_gt 0.0294
_refine_ls_shift/su_max 0.001
_refine_ls_shift/su_mean 0.000
_refine_ls_structure_factor_coef Fsqd
_refine_ls_weighting_details 'w=1/[\s^2^(Fo^2^)+(0.0290P)^2^+0.4130P] where P=(Fo^2^+2Fc^2^)/3'
_refine_ls_weighting_scheme calc
_refine_ls_wR_factor_gt 0.0642
_refine_ls_wR_factor_ref 0.0711
_reflns_Friedel_coverage 0.000
_reflns_number_gt 4454
_reflns_number_total 5635
_reflns_threshold_expression 'I > 2\s(I)'
_cod_data_source_file jo9b03322_si_003.cif
_cod_data_source_block 8_19srv190
_cod_original_cell_volume 2021.86(9)
_cod_database_code 4038406
_shelx_shelxl_version_number 2017/1
_chemical_oxdiff_formula 'C20 H13 N1 O2 F4 I2'
_shelx_space_group_comment
;
The symmetry employed for this shelxl refinement is uniquely defined
by the following loop, which should always be used as a source of
symmetry information in preference to the above space-group names.
They are only intended as comments.
;
_shelx_estimated_absorpt_t_max 0.648
_shelx_estimated_absorpt_t_min 0.379
_reflns_odcompleteness_completeness 99.96
_reflns_odcompleteness_iscentric 1
_reflns_odcompleteness_theta 31.44
_olex2_refinement_description
;
1. Fixed Uiso
 At 1.2 times of:
  All C(H) groups
 At 1.5 times of:
  All C(H,H,H) groups, All O(H) groups
2.a Aromatic/amide H refined with riding coordinates:
 C4(H4), C6(H6), C11(H11), C12(H12), C14(H14), C15(H15)
2.b Idealised Me refined as rotating group:
 C8(H8A,H8B,H8C), C9(H9A,H9B,H9C)
2.c Idealised tetrahedral OH refined with riding coordinates:
 O1(H1)
;
_olex2_submission_special_instructions 'No special instructions were received'

loop_
_space_group_symop_operation_xyz
'x, y, z'
'-x, y+1/2, -z+1/2'
'-x, -y, -z'
'x, -y-1/2, z-1/2'

loop_
_atom_site_label
_atom_site_type_symbol
_atom_site_fract_x
_atom_site_fract_y
_atom_site_fract_z
_atom_site_U_iso_or_equiv
_atom_site_adp_type
_atom_site_occupancy
_atom_site_site_symmetry_order
_atom_site_calc_flag
_atom_site_refinement_flags_posn
_atom_site_refinement_flags_adp
_atom_site_refinement_flags_occupancy
_atom_site_disorder_assembly
_atom_site_disorder_group
I1 I -0.39515(2) 0.53278(2) 0.41553(2) 0.02312(6) Uani 1 1 d . . . . .
I2 I -0.19491(2) 0.52730(2) -0.00032(2) 0.02189(6) Uani 1 1 d . . . . .
F1 F 0.45417(14) 0.27143(13) 0.38300(13) 0.0225(4) Uani 1 1 d . . . . .
F2 F 0.61773(15) 0.13314(14) 0.35370(13) 0.0271(4) Uani 1 1 d . . . . .
F3 F 0.67089(15) 0.26115(15) 0.03428(14) 0.0293(4) Uani 1 1 d . . . . .
F4 F 0.50169(14) 0.39952(13) 0.04199(13) 0.0254(4) Uani 1 1 d . . . . .
O1 O -0.36585(16) 0.56926(16) 0.17701(16) 0.0227(5) Uani 1 1 d . . . . .
H1 H -0.342269 0.622978 0.148564 0.034 Uiso 1 1 calc R . . . .
O2 O 0.39125(15) 0.41153(15) 0.21832(16) 0.0208(4) Uani 1 1 d . . . . .
N1 N 0.6427(2) 0.19851(19) 0.19448(19) 0.0212(5) Uani 1 1 d . . . . .
C1 C -0.2770(2) 0.4781(2) 0.3194(2) 0.0173(6) Uani 1 1 d . . . . .
C2 C -0.2805(2) 0.5087(2) 0.2146(2) 0.0174(6) Uani 1 1 d . . . . .
C3 C -0.1968(2) 0.4750(2) 0.1555(2) 0.0164(6) Uani 1 1 d . . . . .
C4 C -0.1150(2) 0.4092(2) 0.1974(2) 0.0182(6) Uani 1 1 d . . . . .
H4 H -0.059391 0.387013 0.155047 0.022 Uiso 1 1 calc R . . . .
C5 C -0.1138(2) 0.3753(2) 0.3017(2) 0.0184(6) Uani 1 1 d . . . . .
C6 C -0.1950(2) 0.4118(2) 0.3620(2) 0.0202(6) Uani 1 1 d . . . . .
H6 H -0.194821 0.391495 0.433213 0.024 Uiso 1 1 calc R . . . .
C7 C -0.0292(2) 0.2940(2) 0.3431(2) 0.0213(6) Uani 1 1 d . . . . .
C8 C -0.0189(3) 0.2899(3) 0.4642(2) 0.0305(8) Uani 1 1 d . . . . .
H8A H -0.001733 0.359844 0.491949 0.046 Uiso 1 1 calc GR . . . .
H8B H 0.039113 0.241278 0.487600 0.046 Uiso 1 1 calc GR . . . .
H8C H -0.087707 0.266108 0.489518 0.046 Uiso 1 1 calc GR . . . .
C9 C -0.0692(3) 0.1861(2) 0.3024(3) 0.0276(7) Uani 1 1 d . . . . .
H9A H -0.141008 0.171725 0.326878 0.041 Uiso 1 1 calc GR . . . .
H9B H -0.018068 0.131916 0.328554 0.041 Uiso 1 1 calc GR . . . .
H9C H -0.073848 0.186059 0.225792 0.041 Uiso 1 1 calc GR . . . .
C10 C 0.0829(2) 0.3230(2) 0.3055(2) 0.0182(6) Uani 1 1 d . . . . .
C11 C 0.1441(2) 0.2539(2) 0.2502(2) 0.0209(6) Uani 1 1 d . . . . .
H11 H 0.115513 0.186756 0.232351 0.025 Uiso 1 1 calc R . . . .
C12 C 0.2467(2) 0.2813(2) 0.2204(2) 0.0198(6) Uani 1 1 d . . . . .
H12 H 0.287062 0.233725 0.181517 0.024 Uiso 1 1 calc R . . . .
C13 C 0.2889(2) 0.3776(2) 0.2478(2) 0.0180(6) Uani 1 1 d . . . . .
C14 C 0.2302(2) 0.4501(2) 0.3013(2) 0.0201(6) Uani 1 1 d . . . . .
H14 H 0.259180 0.517312 0.318167 0.024 Uiso 1 1 calc R . . . .
C15 C 0.1275(2) 0.4211(2) 0.3296(2) 0.0212(6) Uani 1 1 d . . . . .
H15 H 0.086543 0.469718 0.366539 0.025 Uiso 1 1 calc R . . . .
C16 C 0.4711(2) 0.3384(2) 0.2117(2) 0.0181(6) Uani 1 1 d . . . . .
C17 C 0.5038(2) 0.2696(2) 0.2931(2) 0.0172(6) Uani 1 1 d . . . . .
C18 C 0.5879(2) 0.2011(2) 0.2782(2) 0.0184(6) Uani 1 1 d . . . . .
C19 C 0.6134(2) 0.2649(2) 0.1194(2) 0.0197(6) Uani 1 1 d . . . . .
C20 C 0.5286(2) 0.3346(2) 0.1228(2) 0.0186(6) Uani 1 1 d . . . . .

loop_
_atom_site_aniso_label
_atom_site_aniso_U_11
_atom_site_aniso_U_22
_atom_site_aniso_U_33
_atom_site_aniso_U_23
_atom_site_aniso_U_13
_atom_site_aniso_U_12
I1 0.02065(11) 0.02486(11) 0.02486(11) 0.00155(8) 0.00858(8) 0.00492(8)
I2 0.02277(11) 0.02627(11) 0.01642(10) 0.00164(7) -0.00003(7) -0.00009(8)
F1 0.0243(9) 0.0241(9) 0.0198(8) -0.0004(7) 0.0052(7) 0.0026(7)
F2 0.0311(10) 0.0260(10) 0.0239(9) 0.0059(7) -0.0008(8) 0.0078(8)
F3 0.0278(10) 0.0326(11) 0.0293(10) 0.0023(8) 0.0144(8) 0.0055(8)
F4 0.0285(10) 0.0247(9) 0.0233(9) 0.0078(7) 0.0036(7) 0.0041(8)
O1 0.0200(11) 0.0218(11) 0.0261(11) 0.0035(9) 0.0003(9) 0.0069(9)
O2 0.0150(10) 0.0169(10) 0.0309(12) 0.0036(9) 0.0050(8) 0.0024(8)
N1 0.0177(12) 0.0202(13) 0.0254(13) -0.0010(10) -0.0004(10) 0.0016(10)
C1 0.0148(13) 0.0158(13) 0.0214(14) 0.0016(11) 0.0032(11) 0.0002(11)
C2 0.0157(14) 0.0138(13) 0.0224(14) -0.0001(11) -0.0013(11) 0.0004(11)
C3 0.0156(13) 0.0178(14) 0.0155(13) -0.0016(10) 0.0004(11) -0.0015(11)
C4 0.0149(13) 0.0191(14) 0.0212(14) -0.0004(11) 0.0044(11) -0.0002(11)
C5 0.0157(14) 0.0179(14) 0.0216(14) 0.0036(11) 0.0018(11) 0.0012(11)
C6 0.0198(14) 0.0188(14) 0.0220(14) 0.0030(12) 0.0032(11) 0.0013(12)
C7 0.0158(14) 0.0251(15) 0.0232(15) 0.0082(12) 0.0026(12) 0.0030(12)
C8 0.0239(16) 0.043(2) 0.0255(16) 0.0132(14) 0.0070(13) 0.0106(15)
C9 0.0186(15) 0.0205(15) 0.045(2) 0.0090(14) 0.0074(14) 0.0013(13)
C10 0.0139(13) 0.0222(14) 0.0183(14) 0.0034(11) 0.0005(11) 0.0040(11)
C11 0.0180(14) 0.0176(14) 0.0268(16) 0.0005(12) -0.0004(12) -0.0008(12)
C12 0.0174(14) 0.0197(14) 0.0225(15) -0.0010(11) 0.0030(11) 0.0027(12)
C13 0.0136(13) 0.0214(14) 0.0187(14) 0.0048(11) -0.0005(11) 0.0009(11)
C14 0.0164(14) 0.0160(13) 0.0276(16) 0.0007(11) 0.0000(12) 0.0008(11)
C15 0.0198(15) 0.0217(15) 0.0224(15) -0.0015(12) 0.0034(12) 0.0040(12)
C16 0.0132(13) 0.0154(13) 0.0257(15) 0.0004(11) 0.0007(11) -0.0013(11)
C17 0.0146(13) 0.0194(14) 0.0178(13) -0.0023(11) 0.0018(11) -0.0015(11)
C18 0.0174(14) 0.0178(14) 0.0196(14) 0.0005(11) -0.0025(11) 0.0008(11)
C19 0.0171(14) 0.0208(14) 0.0220(14) -0.0013(12) 0.0063(11) -0.0034(12)
C20 0.0201(14) 0.0166(14) 0.0188(14) 0.0048(11) -0.0008(11) -0.0007(11)

loop_
_atom_type_symbol
_atom_type_description
_atom_type_scat_dispersion_real
_atom_type_scat_dispersion_imag
_atom_type_scat_source
C C 0.0033 0.0016 'International Tables Vol C Tables 4.2.6.8 and 6.1.1.4'
H H 0.0000 0.0000 'International Tables Vol C Tables 4.2.6.8 and 6.1.1.4'
F F 0.0171 0.0103 'International Tables Vol C Tables 4.2.6.8 and 6.1.1.4'
I I -0.4742 1.8119 'International Tables Vol C Tables 4.2.6.8 and 6.1.1.4'
N N 0.0061 0.0033 'International Tables Vol C Tables 4.2.6.8 and 6.1.1.4'
O O 0.0106 0.0060 'International Tables Vol C Tables 4.2.6.8 and 6.1.1.4'

loop_
_exptl_crystal_face_index_h
_exptl_crystal_face_index_k
_exptl_crystal_face_index_l
_exptl_crystal_face_perp_dist
_exptl_oxdiff_crystal_face_indexfrac_h
_exptl_oxdiff_crystal_face_indexfrac_k
_exptl_oxdiff_crystal_face_indexfrac_l
_exptl_oxdiff_crystal_face_x
_exptl_oxdiff_crystal_face_y
_exptl_oxdiff_crystal_face_z
-1 -5 1 0.0684 -1.0000 -5.0000 1.0000 -0.2556 -0.0782 -0.1069
5 4 -1 0.0323 5.0000 4.0001 -1.0000 0.1719 0.0202 0.3207
-5 2 2 0.0372 -5.0000 1.9999 2.0000 0.0837 0.1873 -0.2464
0 0 -1 0.1263 -0.0000 0.0000 -1.0000 0.0281 -0.0474 -0.0061
0 0 1 0.1984 0.0000 -0.0000 1.0000 -0.0281 0.0474 0.0061
5 -2 -1 0.0905 5.0000 -1.9999 -1.0000 -0.1119 -0.1399 0.2526

loop_
_geom_angle_atom_site_label_1
_geom_angle_atom_site_label_2
_geom_angle_atom_site_label_3
_geom_angle
_geom_angle_site_symmetry_1
_geom_angle_site_symmetry_3
_geom_angle_publ_flag
C2 O1 H1 109.5 . . ?
C16 O2 C13 118.0(2) . . ?
C18 N1 C19 117.0(3) . . ?
C2 C1 I1 119.8(2) . . ?
C2 C1 C6 121.1(3) . . ?
C6 C1 I1 119.1(2) . . ?
O1 C2 C1 117.9(3) . . ?
O1 C2 C3 124.5(3) . . ?
C3 C2 C1 117.7(3) . . ?
C2 C3 I2 118.5(2) . . ?
C4 C3 I2 120.0(2) . . ?
C4 C3 C2 121.5(3) . . ?
C3 C4 H4 119.6 . . ?
C3 C4 C5 120.8(3) . . ?
C5 C4 H4 119.6 . . ?
C4 C5 C7 119.8(3) . . ?
C6 C5 C4 117.9(3) . . ?
C6 C5 C7 122.2(3) . . ?
C1 C6 H6 119.5 . . ?
C5 C6 C1 121.1(3) . . ?
C5 C6 H6 119.5 . . ?
C5 C7 C8 111.8(3) . . ?
C5 C7 C9 107.1(2) . . ?
C5 C7 C10 109.4(2) . . ?
C9 C7 C8 108.0(3) . . ?
C10 C7 C8 108.2(2) . . ?
C10 C7 C9 112.4(3) . . ?
C7 C8 H8A 109.5 . . ?
C7 C8 H8B 109.5 . . ?
C7 C8 H8C 109.5 . . ?
H8A C8 H8B 109.5 . . ?
H8A C8 H8C 109.5 . . ?
H8B C8 H8C 109.5 . . ?
C7 C9 H9A 109.5 . . ?
C7 C9 H9B 109.5 . . ?
C7 C9 H9C 109.5 . . ?
H9A C9 H9B 109.5 . . ?
H9A C9 H9C 109.5 . . ?
H9B C9 H9C 109.5 . . ?
C11 C10 C7 122.7(3) . . ?
C11 C10 C15 117.6(3) . . ?
C15 C10 C7 119.7(3) . . ?
C10 C11 H11 119.4 . . ?
C10 C11 C12 121.3(3) . . ?
C12 C11 H11 119.4 . . ?
C11 C12 H12 120.3 . . ?
C13 C12 C11 119.3(3) . . ?
C13 C12 H12 120.3 . . ?
C12 C13 O2 122.5(3) . . ?
C12 C13 C14 121.6(3) . . ?
C14 C13 O2 115.8(3) . . ?
C13 C14 H14 121.1 . . ?
C13 C14 C15 117.9(3) . . ?
C15 C14 H14 121.1 . . ?
C10 C15 H15 118.9 . . ?
C14 C15 C10 122.2(3) . . ?
C14 C15 H15 118.9 . . ?
O2 C16 C17 123.6(3) . . ?
O2 C16 C20 119.3(3) . . ?
C20 C16 C17 117.0(3) . . ?
F1 C17 C16 120.2(2) . . ?
F1 C17 C18 121.5(3) . . ?
C18 C17 C16 118.3(3) . . ?
F2 C18 C17 118.9(3) . . ?
N1 C18 F2 116.5(2) . . ?
N1 C18 C17 124.5(3) . . ?
F3 C19 C20 119.7(3) . . ?
N1 C19 F3 116.0(3) . . ?
N1 C19 C20 124.3(3) . . ?
F4 C20 C16 119.8(3) . . ?
F4 C20 C19 121.2(3) . . ?
C19 C20 C16 118.9(3) . . ?

loop_
_geom_bond_atom_site_label_1
_geom_bond_atom_site_label_2
_geom_bond_distance
_geom_bond_site_symmetry_2
_geom_bond_publ_flag
I1 C1 2.099(3) . ?
I2 C3 2.110(3) . ?
F1 C17 1.345(3) . ?
F2 C18 1.333(3) . ?
F3 C19 1.346(3) . ?
F4 C20 1.350(3) . ?
O1 H1 0.8400 . ?
O1 C2 1.368(3) . ?
O2 C13 1.414(3) . ?
O2 C16 1.366(3) . ?
N1 C18 1.312(4) . ?
N1 C19 1.316(4) . ?
C1 C2 1.398(4) . ?
C1 C6 1.401(4) . ?
C2 C3 1.395(4) . ?
C3 C4 1.392(4) . ?
C4 H4 0.9500 . ?
C4 C5 1.406(4) . ?
C5 C6 1.391(4) . ?
C5 C7 1.541(4) . ?
C6 H6 0.9500 . ?
C7 C8 1.551(4) . ?
C7 C9 1.545(4) . ?
C7 C10 1.544(4) . ?
C8 H8A 0.9800 . ?
C8 H8B 0.9800 . ?
C8 H8C 0.9800 . ?
C9 H9A 0.9800 . ?
C9 H9B 0.9800 . ?
C9 H9C 0.9800 . ?
C10 C11 1.391(4) . ?
C10 C15 1.396(4) . ?
C11 H11 0.9500 . ?
C11 C12 1.395(4) . ?
C12 H12 0.9500 . ?
C12 C13 1.373(4) . ?
C13 C14 1.389(4) . ?
C14 H14 0.9500 . ?
C14 C15 1.395(4) . ?
C15 H15 0.9500 . ?
C16 C17 1.402(4) . ?
C16 C20 1.389(4) . ?
C17 C18 1.383(4) . ?
C19 C20 1.379(4) . ?

loop_
_geom_hbond_atom_site_label_D
_geom_hbond_atom_site_label_H
_geom_hbond_atom_site_label_A
_geom_hbond_distance_DH
_geom_hbond_distance_HA
_geom_hbond_distance_DA
_geom_hbond_angle_DHA
_geom_hbond_site_symmetry_A
_geom_hbond_publ_flag
O1 H1 F1 0.84 2.37 2.889(3) 120.9 2 yes

loop_
_geom_torsion_atom_site_label_1
_geom_torsion_atom_site_label_2
_geom_torsion_atom_site_label_3
_geom_torsion_atom_site_label_4
_geom_torsion
_geom_torsion_site_symmetry_1
_geom_torsion_site_symmetry_2
_geom_torsion_site_symmetry_3
_geom_torsion_site_symmetry_4
_geom_torsion_publ_flag
C4 C5 C7 C8 163.9(3) . . . . ?
C4 C5 C7 C9 -77.9(3) . . . . ?
C4 C5 C7 C10 44.1(4) . . . . ?
C5 C7 C10 C11 -124.9(3) . . . . ?
C5 C7 C10 C15 57.0(3) . . . . ?
C6 C5 C7 C8 -20.7(4) . . . . ?
C6 C5 C7 C9 97.5(3) . . . . ?
C6 C5 C7 C10 -140.5(3) . . . . ?
C8 C7 C10 C11 113.1(3) . . . . ?
C8 C7 C10 C15 -65.1(3) . . . . ?
C9 C7 C10 C11 -6.1(4) . . . . ?
C9 C7 C10 C15 175.8(3) . . . . ?
C12 C13 O2 C16 -33.6(4) . . . . ?
C14 C13 O2 C16 150.0(3) . . . . ?
C17 C16 O2 C13 -53.6(4) . . . . ?
C20 C16 O2 C13 130.5(3) . . . . ?
